data_7101193
loop_
_publ_author_name
'Avdoshenko, Stanislav M.'
'Goryunkov, Alexey A.'
'Ioffe, Ilya N.'
'Ignat'eva, Daria V.'
'Sidorov, Lev N.'
'Pattison, Philip'
'Kemnitz, Erhard'
'Troyanov, Sergey I.'

_publ_section_title
;
 Preparation, crystallographic characterization and theoretical study of
 C70(CF3)16 and C70(CF3)18
;
_journal_coden_ASTM CHCOFS
_journal_issue 23
_journal_name_full
;
 Chemical Communications (Cambridge, United Kingdom)
;
_journal_page_first 2463
_journal_page_last 2465
_journal_paper_doi 10.1039/b603201j
_journal_year 2006
_chemical_formula_moiety C70(CF3)18
_chemical_formula_sum 'C88 F54'
_chemical_formula_weight 2082.88
_space_group_IT_number 2
_symmetry_cell_setting triclinic
_symmetry_space_group_name_Hall '-P 1'
_symmetry_space_group_name_H-M 'P -1'
_atom_sites_solution_hydrogens none
_atom_sites_solution_primary direct
_atom_sites_solution_secondary difmap
_audit_creation_method SHELXL-97
_cell_angle_alpha 103.674(5)
_cell_angle_beta 98.521(5)
_cell_angle_gamma 114.658(5)
_cell_formula_units_Z 2
_cell_length_a 13.3244(9)
_cell_length_b 14.3768(9)
_cell_length_c 20.3230(10)
_cell_measurement_reflns_used 27857
_cell_measurement_temperature 100(2)
_cell_measurement_theta_max 36
_cell_measurement_theta_min 4
_cell_volume 3300.8(3)
_computing_structure_refinement 'SHELXL-97 (Sheldrick, 1997)'
_computing_structure_solution 'SHELXS-97 (Sheldrick, 1990)'
_diffrn_ambient_temperature 100(2)
_diffrn_measured_fraction_theta_full 0.901
_diffrn_measured_fraction_theta_max 0.901
_diffrn_measurement_device_type IPDS(Stoe)
_diffrn_radiation_monochromator graphite
_diffrn_radiation_source 'fine-focus sealed tube'
_diffrn_radiation_type MoK\a
_diffrn_radiation_wavelength 0.71073
_diffrn_reflns_av_R_equivalents 0.0458
_diffrn_reflns_av_sigmaI/netI 0.0747
_diffrn_reflns_limit_h_max 20
_diffrn_reflns_limit_h_min -14
_diffrn_reflns_limit_k_max 15
_diffrn_reflns_limit_k_min -22
_diffrn_reflns_limit_l_max 31
_diffrn_reflns_limit_l_min -23
_diffrn_reflns_number 38625
_diffrn_reflns_theta_full 33.73
_diffrn_reflns_theta_max 33.73
_diffrn_reflns_theta_min 3.22
_exptl_absorpt_coefficient_mu 0.230
_exptl_absorpt_correction_type none
_exptl_crystal_colour brown
_exptl_crystal_density_diffrn 2.096
_exptl_crystal_density_method 'not measured'
_exptl_crystal_description block
_exptl_crystal_F_000 2028
_exptl_crystal_size_max 0.50
_exptl_crystal_size_mid 0.30
_exptl_crystal_size_min 0.20
_refine_diff_density_max 1.135
_refine_diff_density_min -0.682
_refine_diff_density_rms 0.110
_refine_ls_extinction_method none
_refine_ls_goodness_of_fit_ref 1.041
_refine_ls_matrix_type full
_refine_ls_number_parameters 1334
_refine_ls_number_reflns 23777
_refine_ls_number_restraints 0
_refine_ls_restrained_S_all 1.041
_refine_ls_R_factor_all 0.1288
_refine_ls_R_factor_gt 0.0808
_refine_ls_shift/su_max 0.017
_refine_ls_shift/su_mean 0.001
_refine_ls_structure_factor_coef Fsqd
_refine_ls_weighting_details 'calc w=1/[\s^2^(Fo^2^)+(0.0750P)^2^+6.8020P] where P=(Fo^2^+2Fc^2^)/3'
_refine_ls_weighting_scheme calc
_refine_ls_wR_factor_gt 0.1774
_refine_ls_wR_factor_ref 0.1951
_reflns_number_gt 15605
_reflns_number_total 23777
_reflns_threshold_expression >2sigma(I)
_cod_data_source_file b603201j.txt
_cod_depositor_comments
;
The following automatic conversions were performed:
'_symmetry_cell_setting' value 'Triclinic' changed to 'triclinic'
according to '/home/saulius/struct/CIF-dictionaries/cif_core.dic'
dictionary named 'cif_core.dic' version 2.4.1 from 2010-06-29.

Automatic conversion script
Id: cif_fix_enum 1527 2010-12-29 10:47:43Z saulius 
;
_cod_original_sg_symbol_H-M P-1
_cod_database_code 7101193

loop_
_symmetry_equiv_pos_as_xyz
'x, y, z'
'-x, -y, -z'

loop_
_atom_site_label
_atom_site_type_symbol
_atom_site_fract_x
_atom_site_fract_y
_atom_site_fract_z
_atom_site_U_iso_or_equiv
_atom_site_adp_type
_atom_site_occupancy
_atom_site_symmetry_multiplicity
_atom_site_calc_flag
_atom_site_refinement_flags
C1 C 0.3280(2) 0.2034(2) 0.22237(14) 0.0137(5) Uani 1 1 d .
C2 C 0.4137(2) 0.3224(2) 0.24999(14) 0.0146(5) Uani 1 1 d .
C3 C 0.4358(2) 0.3787(2) 0.20247(14) 0.0152(5) Uani 1 1 d .
C4 C 0.3631(2) 0.3337(2) 0.12461(14) 0.0154(5) Uani 1 1 d .
C5 C 0.2419(2) 0.2518(2) 0.12020(14) 0.0138(5) Uani 1 1 d .
C6 C 0.2319(2) 0.1855(2) 0.16120(14) 0.0133(4) Uani 1 1 d .
C7 C 0.1260(2) 0.1238(2) 0.17142(14) 0.0125(4) Uani 1 1 d .
C8 C 0.1464(2) 0.1122(2) 0.24112(14) 0.0121(4) Uani 1 1 d .
C9 C 0.2590(2) 0.1664(2) 0.27422(14) 0.0143(5) Uani 1 1 d .
C10 C 0.3067(2) 0.2168(2) 0.35364(14) 0.0137(5) Uani 1 1 d .
C11 C 0.3855(2) 0.3378(2) 0.37114(14) 0.0134(5) Uani 1 1 d .
C12 C 0.4437(2) 0.3829(2) 0.32348(14) 0.0151(5) Uani 1 1 d .
C13 C 0.4961(2) 0.4963(2) 0.34335(14) 0.0143(5) Uani 1 1 d .
C14 C 0.5293(2) 0.5521(2) 0.29542(15) 0.0163(5) Uani 1 1 d .
C15 C 0.4974(2) 0.4932(2) 0.22530(15) 0.0169(5) Uani 1 1 d .
C16 C 0.4770(2) 0.5384(2) 0.16705(15) 0.0181(5) Uani 1 1 d .
C17 C 0.3662(2) 0.4381(2) 0.11652(14) 0.0165(5) Uani 1 1 d .
C18 C 0.2730(2) 0.4432(2) 0.08802(14) 0.0162(5) Uani 1 1 d .
C19 C 0.1514(2) 0.3455(2) 0.05904(13) 0.0145(5) Uani 1 1 d .
C20 C 0.1432(2) 0.2562(2) 0.08924(13) 0.0134(5) Uani 1 1 d .
C21 C 0.0370(2) 0.1933(2) 0.09950(13) 0.0133(5) Uani 1 1 d .
C22 C 0.0276(2) 0.1236(2) 0.13846(14) 0.0126(4) Uani 1 1 d .
C23 C -0.0795(2) 0.0912(2) 0.16499(14) 0.0125(4) Uani 1 1 d .
C24 C -0.0440(2) 0.1034(2) 0.24177(14) 0.0131(5) Uani 1 1 d .
C25 C 0.0507(2) 0.0793(2) 0.27494(14) 0.0128(4) Uani 1 1 d .
C26 C 0.0947(2) 0.1589(2) 0.35024(14) 0.0136(5) Uani 1 1 d .
C27 C 0.2098(2) 0.2209(2) 0.38485(14) 0.0140(5) Uani 1 1 d .
C28 C 0.2495(2) 0.3283(2) 0.43169(13) 0.0132(5) Uani 1 1 d .
C29 C 0.3584(2) 0.3992(2) 0.42206(13) 0.0137(5) Uani 1 1 d .
C30 C 0.3897(2) 0.5108(2) 0.43162(13) 0.0140(5) Uani 1 1 d .
C31 C 0.4692(2) 0.5598(2) 0.39700(14) 0.0144(5) Uani 1 1 d .
C32 C 0.4853(2) 0.6560(2) 0.38351(14) 0.0161(5) Uani 1 1 d .
C33 C 0.5539(2) 0.6703(2) 0.32877(15) 0.0168(5) Uani 1 1 d .
C34 C 0.5064(2) 0.7123(2) 0.27362(15) 0.0176(5) Uani 1 1 d .
C35 C 0.4495(2) 0.6276(2) 0.19867(15) 0.0176(5) Uani 1 1 d .
C36 C 0.3511(2) 0.6272(2) 0.17211(15) 0.0174(5) Uani 1 1 d .
C37 C 0.2643(2) 0.5482(2) 0.10353(14) 0.0165(5) Uani 1 1 d .
C38 C 0.1464(2) 0.5102(2) 0.11716(14) 0.0165(5) Uani 1 1 d .
C39 C 0.0825(2) 0.3973(2) 0.09256(14) 0.0147(5) Uani 1 1 d .
C40 C -0.0099(2) 0.3446(2) 0.11786(14) 0.0144(5) Uani 1 1 d .
C41 C -0.0622(2) 0.2218(2) 0.09803(14) 0.0140(5) Uani 1 1 d .
C42 C -0.1068(2) 0.1827(2) 0.15690(14) 0.0133(5) Uani 1 1 d .
C43 C -0.1314(2) 0.2413(2) 0.20684(14) 0.0140(5) Uani 1 1 d .
C44 C -0.1321(2) 0.2249(2) 0.27844(14) 0.0140(5) Uani 1 1 d .
C45 C -0.0639(2) 0.1667(2) 0.29211(14) 0.0137(5) Uani 1 1 d .
C46 C 0.0187(2) 0.2026(2) 0.36042(14) 0.0139(5) Uani 1 1 d .
C47 C 0.0568(2) 0.3042(2) 0.40823(14) 0.0134(5) Uani 1 1 d .
C48 C 0.1742(2) 0.3677(2) 0.44609(14) 0.0136(5) Uani 1 1 d .
C49 C 0.2069(2) 0.4888(2) 0.46712(14) 0.0136(5) Uani 1 1 d .
C50 C 0.3149(2) 0.5549(2) 0.44833(13) 0.0133(5) Uani 1 1 d .
C51 C 0.3230(2) 0.6430(2) 0.42840(14) 0.0144(5) Uani 1 1 d .
C52 C 0.4112(2) 0.6959(2) 0.39823(14) 0.0162(5) Uani 1 1 d .
C53 C 0.3819(2) 0.7622(2) 0.35816(14) 0.0164(5) Uani 1 1 d .
C54 C 0.4054(2) 0.7323(2) 0.28807(15) 0.0173(5) Uani 1 1 d .
C55 C 0.3234(2) 0.6910(2) 0.22703(15) 0.0168(5) Uani 1 1 d .
C56 C 0.2071(3) 0.6841(2) 0.22005(15) 0.0175(5) Uani 1 1 d .
C57 C 0.1206(2) 0.5710(2) 0.16922(15) 0.0169(5) Uani 1 1 d .
C58 C 0.0313(2) 0.5189(2) 0.19686(14) 0.0153(5) Uani 1 1 d .
C59 C -0.0363(2) 0.4062(2) 0.17073(14) 0.0142(5) Uani 1 1 d .
C60 C -0.1188(2) 0.3537(2) 0.21108(14) 0.0148(5) Uani 1 1 d .
C61 C -0.0571(2) 0.4152(2) 0.29055(14) 0.0143(5) Uani 1 1 d .
C62 C -0.0663(2) 0.3428(2) 0.32663(14) 0.0140(5) Uani 1 1 d .
C63 C 0.0159(2) 0.3768(2) 0.38980(13) 0.0126(4) Uani 1 1 d .
C64 C 0.1031(2) 0.4839(2) 0.41843(14) 0.0140(5) Uani 1 1 d .
C65 C 0.1112(2) 0.5587(2) 0.38362(14) 0.0144(5) Uani 1 1 d .
C66 C 0.2214(2) 0.6664(2) 0.40991(14) 0.0157(5) Uani 1 1 d .
C67 C 0.2506(2) 0.7103(2) 0.34915(15) 0.0160(5) Uani 1 1 d .
C68 C 0.1733(2) 0.6763(2) 0.28831(15) 0.0169(5) Uani 1 1 d .
C69 C 0.0471(2) 0.5919(2) 0.27088(14) 0.0162(5) Uani 1 1 d .
C70 C 0.0288(2) 0.5230(2) 0.31869(14) 0.0142(5) Uani 1 1 d .
C71 C 0.0070(3) -0.0389(2) 0.27223(16) 0.0191(5) Uani 1 1 d .
C72 C 0.3694(2) 0.1675(2) 0.39270(15) 0.0174(5) Uani 1 1 d .
C73 C 0.3836(2) 0.1295(2) 0.20102(15) 0.0173(5) Uani 1 1 d .
C74 C 0.4100(2) 0.2787(3) 0.06994(16) 0.0199(5) Uani 1 1 d .
C75 C 0.1138(2) 0.3022(2) -0.02301(15) 0.0179(5) Uani 1 1 d .
C76 C -0.1579(2) 0.1652(2) 0.02674(15) 0.0178(5) Uani 1 1 d .
C77 C -0.2373(2) 0.3498(2) 0.18541(16) 0.0199(5) Uani 1 1 d .
C78 C -0.0335(3) 0.6447(3) 0.27363(17) 0.0237(6) Uani 1 1 d .
C79 C 0.2116(3) 0.7489(2) 0.47087(15) 0.0198(5) Uani 1 1 d .
C80 C 0.2214(2) 0.5309(2) 0.54669(14) 0.0167(5) Uani 1 1 d .
C81 C -0.2528(2) 0.1617(2) 0.28660(15) 0.0178(5) Uani 1 1 d .
C82 C -0.1804(2) -0.0239(2) 0.11968(15) 0.0177(5) Uani 1 1 d .
C83 C 0.4483(3) 0.8866(2) 0.39789(16) 0.0216(6) Uani 1 1 d .
C84 C 0.2055(3) 0.7799(2) 0.19878(16) 0.0226(6) Uani 1 1 d .
C85 C 0.2775(3) 0.5986(3) 0.04339(16) 0.0231(6) Uani 1 1 d .
C86 C 0.5759(3) 0.5765(3) 0.13192(17) 0.0220(6) Uani 1 1 d .
C87 C 0.5931(3) 0.8189(3) 0.26294(17) 0.0237(6) Uani 1 1 d .
C88 C 0.6851(2) 0.7350(3) 0.36954(16) 0.0215(6) Uani 1 1 d .
F71A F 0.08854(16) -0.04896(15) 0.31147(11) 0.0253(4) Uani 1 1 d .
F71B F -0.02237(18) -0.10472(15) 0.20655(11) 0.0291(4) Uani 1 1 d .
F71C F -0.08453(16) -0.07197(15) 0.29741(11) 0.0267(4) Uani 1 1 d .
F72A F 0.47873(16) 0.20533(17) 0.39090(10) 0.0260(4) Uani 1 1 d .
F72B F 0.31861(17) 0.06036(15) 0.36625(11) 0.0262(4) Uani 1 1 d .
F72C F 0.37244(18) 0.19506(17) 0.46086(10) 0.0276(4) Uani 1 1 d .
F73A F 0.46584(17) 0.17054(17) 0.17138(11) 0.0279(4) Uani 1 1 d .
F73B F 0.30598(16) 0.03216(15) 0.15716(11) 0.0277(4) Uani 1 1 d .
F73C F 0.43099(18) 0.11423(19) 0.25778(10) 0.0296(4) Uani 1 1 d .
F74A F 0.52286(16) 0.31610(18) 0.09403(10) 0.0276(4) Uani 1 1 d .
F74B F 0.38905(18) 0.29613(18) 0.00958(10) 0.0283(4) Uani 1 1 d .
F74C F 0.35945(17) 0.17139(16) 0.05494(11) 0.0277(4) Uani 1 1 d .
F75A F 0.20288(17) 0.31042(17) -0.04806(10) 0.0267(4) Uani 1 1 d .
F75B F 0.0702(2) 0.35854(18) -0.04862(10) 0.0312(5) Uani 1 1 d .
F75C F 0.03493(17) 0.19838(16) -0.04863(9) 0.0263(4) Uani 1 1 d .
F76A F -0.17004(17) 0.06763(15) -0.00609(10) 0.0252(4) Uani 1 1 d .
F76B F -0.13466(16) 0.22305(15) -0.01624(9) 0.0242(4) Uani 1 1 d .
F76C F -0.25859(15) 0.15227(17) 0.03673(10) 0.0276(4) Uani 1 1 d .
F77A F -0.27806(16) 0.37812(17) 0.23817(11) 0.0270(4) Uani 1 1 d .
F77B F -0.31503(15) 0.25015(16) 0.14397(11) 0.0290(4) Uani 1 1 d .
F77C F -0.22954(17) 0.41716(19) 0.14869(12) 0.0323(5) Uani 1 1 d .
F78A F 0.0151(2) 0.73927(18) 0.32335(15) 0.0460(7) Uani 1 1 d .
F78B F -0.1287(2) 0.5858(2) 0.2871(2) 0.0615(9) Uani 1 1 d .
F78C F -0.0651(4) 0.6579(4) 0.21419(15) 0.0964(16) Uani 1 1 d .
F79A F 0.13034(16) 0.69789(15) 0.50025(10) 0.0241(4) Uani 1 1 d .
F79B F 0.1818(2) 0.81539(17) 0.44761(10) 0.0304(4) Uani 1 1 d .
F79C F 0.30961(17) 0.80870(15) 0.52217(10) 0.0256(4) Uani 1 1 d .
F80A F 0.12343(16) 0.48071(16) 0.56221(9) 0.0236(4) Uani 1 1 d .
F80B F 0.25667(17) 0.63691(15) 0.57152(9) 0.0249(4) Uani 1 1 d .
F80C F 0.29965(16) 0.51237(17) 0.58236(9) 0.0243(4) Uani 1 1 d .
F81A F -0.24427(15) 0.14763(16) 0.34943(10) 0.0249(4) Uani 1 1 d .
F81B F -0.30950(15) 0.06472(15) 0.23708(10) 0.0253(4) Uani 1 1 d .
F81C F -0.31456(15) 0.21367(17) 0.28232(11) 0.0267(4) Uani 1 1 d .
F82A F -0.27256(15) -0.01820(15) 0.09061(11) 0.0275(4) Uani 1 1 d .
F82B F -0.21250(18) -0.08651(16) 0.15925(11) 0.0331(5) Uani 1 1 d .
F82C F -0.15065(16) -0.07330(15) 0.06843(11) 0.0279(4) Uani 1 1 d .
F83A F 0.45559(17) 0.94203(14) 0.35349(11) 0.0274(4) Uani 1 1 d .
F83B F 0.55581(18) 0.91527(16) 0.43322(11) 0.0328(5) Uani 1 1 d .
F83C F 0.3989(2) 0.91748(17) 0.44368(12) 0.0365(5) Uani 1 1 d .
F84A F 0.2646(4) 0.8710(3) 0.25047(18) 0.0286(8) Uani 0.661(5) 1 d P
F84B F 0.0972(4) 0.7666(3) 0.1813(3) 0.0464(12) Uani 0.661(5) 1 d P
F84C F 0.2442(5) 0.7839(3) 0.1433(2) 0.0443(11) Uani 0.661(5) 1 d P
F84D F 0.1242(6) 0.7527(5) 0.1435(4) 0.0284(15) Uani 0.339(5) 1 d P
F84E F 0.3075(6) 0.8397(5) 0.1841(4) 0.0298(16) Uani 0.339(5) 1 d P
F84F F 0.2043(8) 0.8528(6) 0.2517(4) 0.0301(16) Uani 0.339(5) 1 d P
F85A F 0.1765(3) 0.5947(3) 0.01357(16) 0.0287(8) Uani 0.661(5) 1 d P
F85B F 0.2996(3) 0.5425(3) -0.00854(16) 0.0287(8) Uani 0.661(5) 1 d P
F85C F 0.3567(3) 0.7001(3) 0.06541(17) 0.0335(9) Uani 0.661(5) 1 d P
F85D F 0.3872(6) 0.6257(6) 0.0357(4) 0.0370(19) Uani 0.339(5) 1 d P
F85E F 0.2803(8) 0.6946(6) 0.0642(4) 0.0376(18) Uani 0.339(5) 1 d P
F85F F 0.2098(7) 0.5388(6) -0.0160(4) 0.050(3) Uani 0.339(5) 1 d P
F86A F 0.5773(2) 0.6550(2) 0.10753(15) 0.0476(7) Uani 1 1 d .
F86B F 0.5670(2) 0.4998(2) 0.07807(15) 0.0513(7) Uani 1 1 d .
F86C F 0.67729(19) 0.6168(3) 0.17776(14) 0.0599(9) Uani 1 1 d .
F87A F 0.68189(18) 0.81095(18) 0.24560(13) 0.0364(5) Uani 1 1 d .
F87B F 0.63311(19) 0.90511(16) 0.31995(11) 0.0341(5) Uani 1 1 d .
F87C F 0.54128(18) 0.83831(17) 0.21033(12) 0.0352(5) Uani 1 1 d .
F88A F 0.70684(16) 0.69142(17) 0.41776(10) 0.0285(4) Uani 1 1 d .
F88B F 0.71791(18) 0.83687(16) 0.40419(13) 0.0395(6) Uani 1 1 d .
F88C F 0.75102(17) 0.7293(2) 0.32760(12) 0.0389(6) Uani 1 1 d .

loop_
_atom_site_aniso_label
_atom_site_aniso_U_11
_atom_site_aniso_U_22
_atom_site_aniso_U_33
_atom_site_aniso_U_23
_atom_site_aniso_U_13
_atom_site_aniso_U_12
C1 0.0098(10) 0.0153(11) 0.0116(11) 0.0016(9) 0.0021(8) 0.0037(9)
C2 0.0081(9) 0.0176(12) 0.0151(12) 0.0038(10) 0.0032(8) 0.0041(9)
C3 0.0107(10) 0.0185(12) 0.0134(12) 0.0045(10) 0.0045(9) 0.0041(9)
C4 0.0129(10) 0.0159(11) 0.0128(11) 0.0048(10) 0.0026(9) 0.0029(9)
C5 0.0122(10) 0.0140(11) 0.0111(11) 0.0019(9) 0.0034(8) 0.0036(9)
C6 0.0123(10) 0.0137(11) 0.0110(11) 0.0011(9) 0.0026(8) 0.0054(9)
C7 0.0110(10) 0.0089(10) 0.0123(11) 0.0002(9) 0.0022(8) 0.0021(8)
C8 0.0130(10) 0.0110(10) 0.0133(11) 0.0043(9) 0.0039(8) 0.0063(8)
C9 0.0160(11) 0.0154(11) 0.0120(11) 0.0048(9) 0.0043(9) 0.0076(9)
C10 0.0140(10) 0.0141(11) 0.0128(11) 0.0049(9) 0.0029(9) 0.0064(9)
C11 0.0107(10) 0.0139(11) 0.0129(11) 0.0044(9) 0.0007(8) 0.0042(9)
C12 0.0096(10) 0.0203(12) 0.0135(12) 0.0059(10) 0.0018(8) 0.0056(9)
C13 0.0083(9) 0.0174(12) 0.0128(11) 0.0056(10) 0.0007(8) 0.0026(9)
C14 0.0129(11) 0.0192(12) 0.0153(12) 0.0064(10) 0.0038(9) 0.0060(9)
C15 0.0109(10) 0.0206(13) 0.0150(12) 0.0080(10) 0.0038(9) 0.0025(9)
C16 0.0165(11) 0.0175(12) 0.0183(13) 0.0087(10) 0.0060(10) 0.0043(10)
C17 0.0182(12) 0.0155(11) 0.0117(11) 0.0055(10) 0.0046(9) 0.0036(10)
C18 0.0209(12) 0.0145(11) 0.0114(11) 0.0048(10) 0.0062(9) 0.0058(10)
C19 0.0173(11) 0.0152(11) 0.0092(11) 0.0044(9) 0.0034(9) 0.0059(9)
C20 0.0153(11) 0.0126(11) 0.0108(11) 0.0042(9) 0.0031(8) 0.0053(9)
C21 0.0128(10) 0.0131(11) 0.0086(10) 0.0005(9) 0.0000(8) 0.0039(9)
C22 0.0111(10) 0.0099(10) 0.0122(11) 0.0013(9) 0.0031(8) 0.0021(8)
C23 0.0104(10) 0.0086(10) 0.0136(11) 0.0021(9) 0.0010(8) 0.0016(8)
C24 0.0110(10) 0.0101(10) 0.0141(11) 0.0041(9) 0.0021(8) 0.0018(8)
C25 0.0107(10) 0.0098(10) 0.0158(12) 0.0047(9) 0.0033(8) 0.0028(8)
C26 0.0158(11) 0.0132(11) 0.0121(11) 0.0063(9) 0.0054(9) 0.0055(9)
C27 0.0144(10) 0.0162(11) 0.0138(11) 0.0081(10) 0.0051(9) 0.0074(9)
C28 0.0127(10) 0.0153(11) 0.0112(11) 0.0051(9) 0.0022(8) 0.0063(9)
C29 0.0117(10) 0.0152(11) 0.0104(11) 0.0046(9) 0.0009(8) 0.0034(9)
C30 0.0107(10) 0.0168(11) 0.0094(11) 0.0032(9) 0.0010(8) 0.0031(9)
C31 0.0098(10) 0.0151(11) 0.0106(11) 0.0020(9) -0.0004(8) 0.0012(9)
C32 0.0106(10) 0.0142(11) 0.0129(11) 0.0025(9) -0.0001(8) -0.0015(9)
C33 0.0097(10) 0.0164(12) 0.0155(12) 0.0052(10) 0.0011(9) -0.0009(9)
C34 0.0182(12) 0.0118(11) 0.0157(12) 0.0043(10) 0.0026(9) 0.0017(9)
C35 0.0157(11) 0.0156(12) 0.0173(12) 0.0074(10) 0.0062(9) 0.0021(9)
C36 0.0176(12) 0.0116(11) 0.0163(12) 0.0058(10) 0.0046(9) 0.0002(9)
C37 0.0189(12) 0.0161(12) 0.0125(12) 0.0071(10) 0.0049(9) 0.0050(10)
C38 0.0203(12) 0.0163(12) 0.0130(12) 0.0065(10) 0.0039(9) 0.0080(10)
C39 0.0182(11) 0.0137(11) 0.0092(11) 0.0025(9) 0.0005(9) 0.0066(9)
C40 0.0159(11) 0.0119(10) 0.0110(11) 0.0018(9) -0.0004(9) 0.0050(9)
C41 0.0125(10) 0.0122(10) 0.0130(11) 0.0014(9) -0.0002(8) 0.0046(9)
C42 0.0097(10) 0.0109(10) 0.0143(11) 0.0023(9) 0.0008(8) 0.0021(8)
C43 0.0091(10) 0.0149(11) 0.0153(12) 0.0039(9) 0.0018(8) 0.0045(9)
C44 0.0087(10) 0.0141(11) 0.0158(12) 0.0037(9) 0.0030(8) 0.0033(9)
C45 0.0105(10) 0.0112(10) 0.0166(12) 0.0044(9) 0.0046(9) 0.0024(8)
C46 0.0132(10) 0.0150(11) 0.0134(11) 0.0073(9) 0.0058(9) 0.0044(9)
C47 0.0132(10) 0.0157(11) 0.0110(11) 0.0049(9) 0.0066(8) 0.0053(9)
C48 0.0145(11) 0.0131(11) 0.0107(11) 0.0047(9) 0.0045(8) 0.0035(9)
C49 0.0137(10) 0.0132(11) 0.0103(11) 0.0031(9) 0.0028(8) 0.0037(9)
C50 0.0145(10) 0.0114(10) 0.0088(10) 0.0017(9) 0.0026(8) 0.0024(9)
C51 0.0157(11) 0.0120(11) 0.0095(11) 0.0001(9) 0.0013(9) 0.0038(9)
C52 0.0162(11) 0.0109(10) 0.0118(11) 0.0004(9) -0.0003(9) 0.0007(9)
C53 0.0195(12) 0.0103(10) 0.0136(12) 0.0027(9) 0.0025(9) 0.0032(9)
C54 0.0215(12) 0.0108(11) 0.0154(12) 0.0049(10) 0.0048(10) 0.0037(10)
C55 0.0208(12) 0.0113(11) 0.0155(12) 0.0055(10) 0.0056(10) 0.0044(9)
C56 0.0254(13) 0.0117(11) 0.0130(12) 0.0032(9) 0.0020(10) 0.0081(10)
C57 0.0210(12) 0.0117(11) 0.0158(12) 0.0058(10) 0.0008(10) 0.0065(10)
C58 0.0180(11) 0.0135(11) 0.0125(11) 0.0025(9) 0.0003(9) 0.0080(9)
C59 0.0142(10) 0.0151(11) 0.0116(11) 0.0029(9) -0.0004(8) 0.0074(9)
C60 0.0128(10) 0.0140(11) 0.0144(12) 0.0013(9) 0.0006(9) 0.0062(9)
C61 0.0124(10) 0.0163(11) 0.0129(11) 0.0022(9) 0.0032(9) 0.0072(9)
C62 0.0094(10) 0.0149(11) 0.0157(12) 0.0035(10) 0.0046(9) 0.0043(9)
C63 0.0142(10) 0.0150(11) 0.0099(11) 0.0047(9) 0.0062(8) 0.0068(9)
C64 0.0150(11) 0.0146(11) 0.0091(11) 0.0008(9) 0.0039(8) 0.0056(9)
C65 0.0170(11) 0.0127(11) 0.0116(11) 0.0019(9) 0.0037(9) 0.0066(9)
C66 0.0178(11) 0.0129(11) 0.0118(11) 0.0011(9) 0.0027(9) 0.0053(9)
C67 0.0205(12) 0.0098(10) 0.0148(12) 0.0030(9) 0.0045(9) 0.0053(9)
C68 0.0217(12) 0.0118(11) 0.0168(12) 0.0050(10) 0.0045(10) 0.0077(10)
C69 0.0211(12) 0.0128(11) 0.0140(12) 0.0033(9) 0.0021(9) 0.0088(10)
C70 0.0161(11) 0.0142(11) 0.0127(11) 0.0027(9) 0.0048(9) 0.0082(9)
C71 0.0206(12) 0.0107(11) 0.0210(13) 0.0045(10) 0.0032(10) 0.0040(10)
C72 0.0184(12) 0.0172(12) 0.0155(12) 0.0043(10) 0.0012(9) 0.0089(10)
C73 0.0163(11) 0.0179(12) 0.0182(13) 0.0046(10) 0.0050(9) 0.0091(10)
C74 0.0164(12) 0.0260(14) 0.0185(13) 0.0080(11) 0.0064(10) 0.0101(11)
C75 0.0218(12) 0.0195(13) 0.0125(12) 0.0062(10) 0.0043(10) 0.0095(11)
C76 0.0165(11) 0.0169(12) 0.0145(12) 0.0010(10) -0.0007(9) 0.0068(10)
C77 0.0156(12) 0.0220(13) 0.0191(13) 0.0030(11) 0.0013(10) 0.0094(10)
C78 0.0323(16) 0.0218(14) 0.0192(14) 0.0030(11) 0.0037(12) 0.0178(13)
C79 0.0252(13) 0.0169(12) 0.0152(13) 0.0019(10) 0.0054(10) 0.0100(11)
C80 0.0177(11) 0.0174(12) 0.0127(12) 0.0038(10) 0.0041(9) 0.0069(10)
C81 0.0117(11) 0.0197(12) 0.0179(13) 0.0034(10) 0.0054(9) 0.0047(9)
C82 0.0139(11) 0.0127(11) 0.0184(13) 0.0015(10) 0.0015(9) 0.0020(9)
C83 0.0239(13) 0.0132(12) 0.0180(13) 0.0012(10) 0.0018(11) 0.0035(10)
C84 0.0299(15) 0.0169(13) 0.0191(14) 0.0059(11) 0.0028(11) 0.0106(11)
C85 0.0311(15) 0.0224(14) 0.0171(13) 0.0101(12) 0.0097(11) 0.0110(12)
C86 0.0189(12) 0.0232(14) 0.0230(14) 0.0113(12) 0.0084(11) 0.0065(11)
C87 0.0189(13) 0.0188(13) 0.0242(15) 0.0087(12) 0.0040(11) 0.0006(11)
C88 0.0152(12) 0.0215(13) 0.0215(14) 0.0081(11) 0.0025(10) 0.0035(10)
F71A 0.0265(9) 0.0178(8) 0.0330(10) 0.0130(8) 0.0042(8) 0.0106(7)
F71B 0.0373(11) 0.0119(8) 0.0263(10) 0.0004(7) 0.0033(8) 0.0059(8)
F71C 0.0212(9) 0.0181(8) 0.0359(11) 0.0134(8) 0.0104(8) 0.0017(7)
F72A 0.0188(8) 0.0320(10) 0.0299(10) 0.0127(8) 0.0040(7) 0.0139(8)
F72B 0.0278(9) 0.0186(8) 0.0303(10) 0.0067(8) -0.0002(8) 0.0126(7)
F72C 0.0384(11) 0.0380(11) 0.0154(8) 0.0108(8) 0.0046(7) 0.0260(9)
F73A 0.0276(9) 0.0290(10) 0.0364(11) 0.0145(9) 0.0214(8) 0.0158(8)
F73B 0.0239(9) 0.0197(9) 0.0336(11) 0.0007(8) 0.0014(8) 0.0114(7)
F73C 0.0357(11) 0.0464(12) 0.0225(9) 0.0146(9) 0.0088(8) 0.0317(10)
F74A 0.0176(8) 0.0399(11) 0.0247(10) 0.0076(9) 0.0074(7) 0.0141(8)
F74B 0.0373(11) 0.0432(12) 0.0151(8) 0.0125(8) 0.0124(8) 0.0254(10)
F74C 0.0311(10) 0.0221(9) 0.0272(10) 0.0031(8) 0.0127(8) 0.0113(8)
F75A 0.0280(9) 0.0345(11) 0.0162(9) 0.0044(8) 0.0102(7) 0.0141(8)
F75B 0.0488(13) 0.0419(12) 0.0157(9) 0.0114(8) 0.0060(8) 0.0330(11)
F75C 0.0296(10) 0.0217(9) 0.0124(8) -0.0016(7) 0.0012(7) 0.0040(8)
F76A 0.0283(9) 0.0177(8) 0.0169(8) -0.0052(7) -0.0049(7) 0.0090(7)
F76B 0.0276(9) 0.0241(9) 0.0138(8) 0.0049(7) -0.0032(7) 0.0095(7)
F76C 0.0151(8) 0.0377(11) 0.0227(9) 0.0043(8) -0.0014(7) 0.0111(8)
F77A 0.0200(8) 0.0339(10) 0.0279(10) 0.0028(8) 0.0058(7) 0.0176(8)
F77B 0.0141(8) 0.0248(9) 0.0333(11) -0.0056(8) -0.0064(7) 0.0081(7)
F77C 0.0234(9) 0.0419(12) 0.0417(12) 0.0235(10) 0.0061(8) 0.0203(9)
F78A 0.0332(12) 0.0210(10) 0.0651(17) -0.0131(10) 0.0030(11) 0.0138(9)
F78B 0.0269(11) 0.0286(12) 0.136(3) 0.0259(15) 0.0265(15) 0.0189(10)
F78C 0.190(4) 0.175(4) 0.0323(14) 0.046(2) 0.040(2) 0.173(4)
F79A 0.0261(9) 0.0217(9) 0.0210(9) 0.0018(7) 0.0111(7) 0.0094(7)
F79B 0.0494(13) 0.0277(10) 0.0227(10) 0.0059(8) 0.0092(9) 0.0274(10)
F79C 0.0273(9) 0.0195(9) 0.0165(8) -0.0040(7) 0.0031(7) 0.0054(7)
F80A 0.0214(8) 0.0305(10) 0.0157(8) 0.0062(7) 0.0104(7) 0.0084(7)
F80B 0.0359(10) 0.0179(8) 0.0137(8) -0.0005(7) 0.0052(7) 0.0100(8)
F80C 0.0273(9) 0.0341(10) 0.0126(8) 0.0046(7) 0.0011(7) 0.0186(8)
F81A 0.0184(8) 0.0293(10) 0.0208(9) 0.0087(8) 0.0096(7) 0.0041(7)
F81B 0.0152(8) 0.0193(8) 0.0244(9) -0.0017(7) 0.0057(7) -0.0025(6)
F81C 0.0154(8) 0.0303(10) 0.0354(11) 0.0101(9) 0.0105(7) 0.0110(7)
F82A 0.0125(7) 0.0191(9) 0.0353(11) -0.0017(8) -0.0044(7) 0.0028(7)
F82B 0.0302(10) 0.0180(9) 0.0283(10) 0.0094(8) 0.0000(8) -0.0074(8)
F82C 0.0209(9) 0.0145(8) 0.0317(11) -0.0079(7) 0.0060(7) 0.0020(7)
F83A 0.0314(10) 0.0121(8) 0.0309(10) 0.0081(7) 0.0043(8) 0.0043(7)
F83B 0.0274(10) 0.0196(9) 0.0336(11) 0.0003(8) -0.0072(8) 0.0048(8)
F83C 0.0418(12) 0.0202(9) 0.0361(12) -0.0013(9) 0.0153(10) 0.0086(9)
F84A 0.042(2) 0.0078(12) 0.0226(15) 0.0009(11) -0.0049(16) 0.0064(15)
F84B 0.042(2) 0.0267(18) 0.059(3) 0.017(2) -0.014(2) 0.0138(16)
F84C 0.092(4) 0.036(2) 0.0234(18) 0.0204(16) 0.025(2) 0.038(2)
F84D 0.034(3) 0.024(3) 0.024(3) 0.011(3) -0.006(3) 0.013(3)
F84E 0.031(3) 0.024(3) 0.047(4) 0.026(3) 0.018(3) 0.014(3)
F84F 0.039(4) 0.017(3) 0.032(3) 0.005(3) 0.004(3) 0.014(3)
F85A 0.0402(18) 0.0368(18) 0.0209(15) 0.0192(14) 0.0115(13) 0.0227(15)
F85B 0.046(2) 0.0339(17) 0.0203(15) 0.0163(13) 0.0199(14) 0.0237(16)
F85C 0.042(2) 0.0226(15) 0.0267(16) 0.0152(13) 0.0067(14) 0.0040(14)
F85D 0.031(3) 0.062(5) 0.041(4) 0.038(4) 0.027(3) 0.026(3)
F85E 0.061(5) 0.036(4) 0.044(4) 0.025(3) 0.027(4) 0.039(4)
F85F 0.056(5) 0.043(4) 0.023(3) 0.023(3) -0.006(3) -0.001(4)
F86A 0.0673(17) 0.0442(14) 0.0631(17) 0.0406(13) 0.0500(14) 0.0322(13)
F86B 0.0524(15) 0.0302(12) 0.0584(17) 0.0023(12) 0.0427(13) 0.0055(11)
F86C 0.0172(10) 0.108(3) 0.0476(15) 0.0443(16) 0.0127(10) 0.0121(13)
F87A 0.0268(10) 0.0309(11) 0.0509(14) 0.0193(10) 0.0196(10) 0.0072(9)
F87B 0.0371(11) 0.0167(9) 0.0307(11) 0.0043(8) 0.0063(9) -0.0004(8)
F87C 0.0273(10) 0.0240(10) 0.0428(12) 0.0213(9) -0.0008(9) -0.0003(8)
F88A 0.0189(8) 0.0298(10) 0.0283(10) 0.0145(8) -0.0015(7) 0.0039(8)
F88B 0.0245(10) 0.0176(9) 0.0501(14) -0.0053(9) -0.0131(9) 0.0028(8)
F88C 0.0172(9) 0.0606(15) 0.0310(11) 0.0171(11) 0.0094(8) 0.0094(9)

loop_
_atom_type_symbol
_atom_type_description
_atom_type_scat_dispersion_real
_atom_type_scat_dispersion_imag
_atom_type_scat_source
C C 0.0033 0.0016 'International Tables Vol C Tables 4.2.6.8 and 6.1.1.4'
F F 0.0171 0.0103 'International Tables Vol C Tables 4.2.6.8 and 6.1.1.4'

loop_
_geom_angle_atom_site_label_1
_geom_angle_atom_site_label_2
_geom_angle_atom_site_label_3
_geom_angle
C2 C1 C6 107.8(2)
C2 C1 C9 113.2(2)
C6 C1 C9 100.7(2)
C2 C1 C73 112.9(2)
C6 C1 C73 112.5(2)
C9 C1 C73 109.1(2)
C3 C2 C12 118.7(3)
C3 C2 C1 118.7(2)
C12 C2 C1 119.8(2)
C2 C3 C15 121.7(2)
C2 C3 C4 124.3(2)
C15 C3 C4 110.3(2)
C5 C4 C17 111.0(2)
C5 C4 C3 107.5(2)
C17 C4 C3 99.5(2)
C5 C4 C74 109.3(2)
C17 C4 C74 113.9(2)
C3 C4 C74 115.2(2)
C6 C5 C20 118.6(2)
C6 C5 C4 117.1(2)
C20 C5 C4 122.9(2)
C5 C6 C7 120.9(2)
C5 C6 C1 125.6(2)
C7 C6 C1 108.6(2)
C22 C7 C6 120.8(2)
C22 C7 C8 123.6(2)
C6 C7 C8 108.7(2)
C9 C8 C7 110.0(2)
C9 C8 C25 126.4(2)
C7 C8 C25 120.1(2)
C8 C9 C10 123.2(2)
C8 C9 C1 110.0(2)
C10 C9 C1 123.6(2)
C9 C10 C11 108.0(2)
C9 C10 C27 108.5(2)
C11 C10 C27 100.1(2)
C9 C10 C72 117.8(2)
C11 C10 C72 109.9(2)
C27 C10 C72 111.0(2)
C29 C11 C12 121.0(2)
C29 C11 C10 111.0(2)
C12 C11 C10 123.4(2)
C13 C12 C11 115.2(2)
C13 C12 C2 117.7(2)
C11 C12 C2 122.4(2)
C12 C13 C14 122.5(3)
C12 C13 C31 121.7(2)
C14 C13 C31 108.9(2)
C15 C14 C13 118.6(3)
C15 C14 C33 128.2(2)
C13 C14 C33 108.5(2)
C14 C15 C3 120.1(2)
C14 C15 C16 122.5(3)
C3 C15 C16 112.2(2)
C35 C16 C15 106.2(2)
C35 C16 C17 109.7(2)
C15 C16 C17 99.1(2)
C35 C16 C86 112.5(2)
C15 C16 C86 115.3(2)
C17 C16 C86 113.0(2)
C18 C17 C4 123.1(2)
C18 C17 C16 123.2(3)
C4 C17 C16 110.5(2)
C17 C18 C37 123.1(3)
C17 C18 C19 123.9(2)
C37 C18 C19 109.6(2)
C20 C19 C18 111.3(2)
C20 C19 C39 107.4(2)
C18 C19 C39 100.1(2)
C20 C19 C75 111.5(2)
C18 C19 C75 111.3(2)
C39 C19 C75 114.7(2)
C21 C20 C5 119.9(2)
C21 C20 C19 117.1(2)
C5 C20 C19 121.4(2)
C22 C21 C20 120.7(2)
C22 C21 C41 109.9(2)
C20 C21 C41 125.2(2)
C7 C22 C21 118.8(2)
C7 C22 C23 122.9(2)
C21 C22 C23 113.3(2)
C24 C23 C22 108.3(2)
C24 C23 C42 110.5(2)
C22 C23 C42 98.3(2)
C24 C23 C82 112.8(2)
C22 C23 C82 113.9(2)
C42 C23 C82 112.1(2)
C45 C24 C23 122.5(2)
C45 C24 C25 109.9(2)
C23 C24 C25 124.6(2)
C8 C25 C26 107.9(2)
C8 C25 C71 110.7(2)
C26 C25 C71 112.8(2)
C8 C25 C24 109.9(2)
C26 C25 C24 101.1(2)
C71 C25 C24 114.0(2)
C27 C26 C46 119.7(3)
C27 C26 C25 122.4(2)
C46 C26 C25 108.9(2)
C26 C27 C28 118.8(2)
C26 C27 C10 124.4(2)
C28 C27 C10 109.1(2)
C48 C28 C27 121.5(2)
C48 C28 C29 119.5(2)
C27 C28 C29 108.1(2)
C11 C29 C30 122.5(2)
C11 C29 C28 108.7(2)
C30 C29 C28 120.2(2)
C31 C30 C50 118.3(2)
C31 C30 C29 115.2(3)
C50 C30 C29 121.7(2)
C30 C31 C32 122.7(3)
C30 C31 C13 121.2(2)
C32 C31 C13 109.2(2)
C52 C32 C31 118.1(2)
C52 C32 C33 128.8(3)
C31 C32 C33 108.5(3)
C32 C33 C14 99.8(2)
C32 C33 C34 111.3(2)
C14 C33 C34 111.8(2)
C32 C33 C88 108.0(2)
C14 C33 C88 105.7(2)
C34 C33 C88 118.5(2)
C54 C34 C35 100.9(2)
C54 C34 C33 113.1(2)
C35 C34 C33 113.1(2)
C54 C34 C87 105.3(2)
C35 C34 C87 104.6(2)
C33 C34 C87 118.1(2)
C36 C35 C16 122.6(3)
C36 C35 C34 108.1(3)
C16 C35 C34 127.2(2)
C35 C36 C55 110.4(3)
C35 C36 C37 124.7(3)
C55 C36 C37 122.7(3)
C36 C37 C18 108.7(2)
C36 C37 C38 106.8(2)
C18 C37 C38 100.6(2)
C36 C37 C85 111.3(2)
C18 C37 C85 114.0(2)
C38 C37 C85 114.7(2)
C57 C38 C39 119.8(3)
C57 C38 C37 124.2(3)
C39 C38 C37 111.8(3)
C38 C39 C40 120.9(3)
C38 C39 C19 110.6(2)
C40 C39 C19 125.0(2)
C39 C40 C59 119.4(2)
C39 C40 C41 117.6(2)
C59 C40 C41 121.8(2)
C40 C41 C42 111.5(2)
C40 C41 C21 107.4(2)
C42 C41 C21 100.4(2)
C40 C41 C76 110.4(2)
C42 C41 C76 111.7(2)
C21 C41 C76 115.0(2)
C43 C42 C41 123.0(2)
C43 C42 C23 123.5(2)
C41 C42 C23 110.3(2)
C42 C43 C44 122.4(2)
C42 C43 C60 123.6(2)
C44 C43 C60 110.6(2)
C45 C44 C62 109.6(2)
C45 C44 C43 110.0(2)
C62 C44 C43 99.7(2)
C45 C44 C81 108.5(2)
C62 C44 C81 114.2(2)
C43 C44 C81 114.5(2)
C24 C45 C46 111.0(2)
C24 C45 C44 124.5(2)
C46 C45 C44 121.5(2)
C47 C46 C26 121.0(2)
C47 C46 C45 120.4(2)
C26 C46 C45 107.8(2)
C46 C47 C48 119.9(3)
C46 C47 C63 119.6(2)
C48 C47 C63 107.6(2)
C28 C48 C47 118.7(3)
C28 C48 C49 123.5(2)
C47 C48 C49 109.9(2)
C50 C49 C48 112.5(2)
C50 C49 C80 111.2(2)
C48 C49 C80 108.1(2)
C50 C49 C64 108.4(2)
C48 C49 C64 100.6(2)
C80 C49 C64 115.7(2)
C51 C50 C30 118.7(2)
C51 C50 C49 118.6(2)
C30 C50 C49 120.3(2)
C50 C51 C52 121.1(3)
C50 C51 C66 124.2(2)
C52 C51 C66 110.9(2)
C32 C52 C51 120.6(3)
C32 C52 C53 122.5(3)
C51 C52 C53 112.0(2)
C54 C53 C52 105.9(2)
C54 C53 C67 110.4(2)
C52 C53 C67 99.1(2)
C54 C53 C83 112.2(2)
C52 C53 C83 113.9(2)
C67 C53 C83 114.5(2)
C55 C54 C53 121.8(3)
C55 C54 C34 108.6(3)
C53 C54 C34 127.5(2)
C54 C55 C36 109.7(3)
C54 C55 C56 124.8(3)
C36 C55 C56 123.5(2)
C55 C56 C57 106.6(2)
C55 C56 C68 109.3(2)
C57 C56 C68 100.3(2)
C55 C56 C84 109.8(2)
C57 C56 C84 115.9(2)
C68 C56 C84 114.3(2)
C38 C57 C58 119.8(3)
C38 C57 C56 124.0(3)
C58 C57 C56 111.7(3)
C57 C58 C59 121.0(3)
C57 C58 C69 110.9(2)
C59 C58 C69 124.7(2)
C58 C59 C40 119.0(3)
C58 C59 C60 117.8(2)
C40 C59 C60 121.8(2)
C59 C60 C43 111.2(2)
C59 C60 C61 107.2(2)
C43 C60 C61 99.8(2)
C59 C60 C77 111.0(2)
C43 C60 C77 112.2(2)
C61 C60 C77 114.9(2)
C62 C61 C70 121.2(2)
C62 C61 C60 110.5(2)
C70 C61 C60 124.7(2)
C61 C62 C63 119.1(2)
C61 C62 C44 112.8(2)
C63 C62 C44 122.6(2)
C62 C63 C64 120.5(2)
C62 C63 C47 121.0(2)
C64 C63 C47 110.3(2)
C63 C64 C65 120.9(2)
C63 C64 C49 109.3(2)
C65 C64 C49 124.2(2)
C64 C65 C70 118.3(2)
C64 C65 C66 117.6(2)
C70 C65 C66 122.9(2)
C65 C66 C51 107.7(2)
C65 C66 C67 111.5(2)
C51 C66 C67 99.1(2)
C65 C66 C79 109.7(2)
C51 C66 C79 115.7(2)
C67 C66 C79 112.6(2)
C68 C67 C66 122.4(3)
C68 C67 C53 123.4(3)
C66 C67 C53 110.7(2)
C67 C68 C69 124.3(3)
C67 C68 C56 122.2(3)
C69 C68 C56 110.0(2)
C70 C69 C68 112.1(2)
C70 C69 C58 107.3(2)
C68 C69 C58 100.0(2)
C70 C69 C78 110.0(2)
C68 C69 C78 112.1(2)
C58 C69 C78 115.0(2)
C61 C70 C65 120.0(2)
C61 C70 C69 118.0(2)
C65 C70 C69 120.6(2)
F71A C71 F71B 108.3(3)
F71A C71 F71C 107.6(2)
F71B C71 F71C 108.4(2)
F71A C71 C25 110.1(2)
F71B C71 C25 111.1(2)
F71C C71 C25 111.2(2)
F72B C72 F72A 108.1(2)
F72B C72 F72C 108.0(2)
F72A C72 F72C 106.3(2)
F72B C72 C10 112.4(2)
F72A C72 C10 111.8(2)
F72C C72 C10 109.9(2)
F73A C73 F73B 108.4(2)
F73A C73 F73C 106.8(2)
F73B C73 F73C 106.6(2)
F73A C73 C1 112.9(2)
F73B C73 C1 111.3(2)
F73C C73 C1 110.6(2)
F74B C74 F74A 108.5(2)
F74B C74 F74C 106.4(3)
F74A C74 F74C 107.7(3)
F74B C74 C4 110.8(2)
F74A C74 C4 111.4(2)
F74C C74 C4 111.7(2)
F75C C75 F75B 107.9(2)
F75C C75 F75A 107.1(2)
F75B C75 F75A 107.8(2)
F75C C75 C19 112.0(2)
F75B C75 C19 110.8(2)
F75A C75 C19 110.9(2)
F76B C76 F76C 107.1(2)
F76B C76 F76A 108.0(2)
F76C C76 F76A 107.9(2)
F76B C76 C41 111.6(2)
F76C C76 C41 111.0(2)
F76A C76 C41 111.0(2)
F77A C77 F77B 107.5(2)
F77A C77 F77C 106.7(3)
F77B C77 F77C 107.9(2)
F77A C77 C60 112.8(2)
F77B C77 C60 110.3(2)
F77C C77 C60 111.3(2)
F78C C78 F78A 108.0(3)
F78C C78 F78B 106.0(4)
F78A C78 F78B 105.9(3)
F78C C78 C69 112.4(3)
F78A C78 C69 111.7(3)
F78B C78 C69 112.4(3)
F79C C79 F79B 108.3(2)
F79C C79 F79A 107.0(2)
F79B C79 F79A 106.3(3)
F79C C79 C66 112.0(2)
F79B C79 C66 111.6(2)
F79A C79 C66 111.4(2)
F80B C80 F80A 107.6(2)
F80B C80 F80C 107.0(2)
F80A C80 F80C 107.6(2)
F80B C80 C49 113.2(2)
F80A C80 C49 111.3(2)
F80C C80 C49 109.9(2)
F81B C81 F81C 108.5(2)
F81B C81 F81A 108.2(2)
F81C C81 F81A 107.5(2)
F81B C81 C44 110.3(2)
F81C C81 C44 112.2(2)
F81A C81 C44 110.0(2)
F82C C82 F82A 108.0(2)
F82C C82 F82B 108.1(2)
F82A C82 F82B 106.6(2)
F82C C82 C23 111.5(2)
F82A C82 C23 111.5(2)
F82B C82 C23 111.0(2)
F83C C83 F83A 107.7(3)
F83C C83 F83B 107.7(3)
F83A C83 F83B 107.7(2)
F83C C83 C53 112.1(3)
F83A C83 C53 111.4(2)
F83B C83 C53 110.1(3)
F84D C84 F84A 130.2(4)
F84D C84 F84C 68.8(5)
F84A C84 F84C 111.3(4)
F84D C84 F84F 109.9(5)
F84A C84 F84F 32.9(3)
F84C C84 F84F 134.2(4)
F84D C84 F84B 40.1(3)
F84A C84 F84B 106.1(4)
F84C C84 F84B 107.6(4)
F84F C84 F84B 75.9(5)
F84D C84 F84E 105.6(5)
F84A C84 F84E 72.0(4)
F84C C84 F84E 42.3(3)
F84F C84 F84E 102.3(5)
F84B C84 F84E 134.7(4)
F84D C84 C56 114.9(4)
F84A C84 C56 111.6(3)
F84C C84 C56 109.2(3)
F84F C84 C56 111.8(4)
F84B C84 C56 111.1(3)
F84E C84 C56 111.3(3)
F85F C85 F85C 130.8(4)
F85F C85 F85B 53.8(5)
F85C C85 F85B 109.2(3)
F85F C85 F85E 113.3(6)
F85C C85 F85E 43.8(4)
F85B C85 F85E 137.6(4)
F85F C85 F85A 52.7(5)
F85C C85 F85A 107.3(3)
F85B C85 F85A 105.2(3)
F85E C85 F85A 67.8(4)
F85F C85 F85D 105.9(6)
F85C C85 F85D 59.6(4)
F85B C85 F85D 55.9(4)
F85E C85 F85D 102.5(5)
F85A C85 F85D 141.6(4)
F85F C85 C37 116.2(4)
F85C C85 C37 113.0(3)
F85B C85 C37 111.6(3)
F85E C85 C37 109.8(4)
F85A C85 C37 110.2(3)
F85D C85 C37 108.0(3)
F86B C86 F86C 108.3(3)
F86B C86 F86A 106.1(3)
F86C C86 F86A 106.8(3)
F86B C86 C16 113.6(3)
F86C C86 C16 111.3(3)
F86A C86 C16 110.5(3)
F87B C87 F87A 108.1(3)
F87B C87 F87C 107.3(3)
F87A C87 F87C 106.3(3)
F87B C87 C34 112.2(3)
F87A C87 C34 112.1(3)
F87C C87 C34 110.4(2)
F88B C88 F88C 109.8(3)
F88B C88 F88A 106.3(3)
F88C C88 F88A 105.9(3)
F88B C88 C33 112.8(3)
F88C C88 C33 112.3(3)
F88A C88 C33 109.4(2)
F84F F84A C84 75.3(7)
F84F F84A F84E 127.2(8)
C84 F84A F84E 56.8(3)
F84D F84B C84 66.2(5)
F84D F84B F84F 110.4(7)
C84 F84B F84F 51.2(3)
F84E F84C C84 73.3(4)
F84E F84C F84D 120.4(6)
C84 F84C F84D 54.9(3)
F84B F84D C84 73.7(5)
F84B F84D F84C 127.8(7)
C84 F84D F84C 56.3(3)
F84C F84E C84 64.4(4)
F84C F84E F84A 112.3(6)
C84 F84E F84A 51.2(3)
F84A F84F C84 71.8(7)
F84A F84F F84B 120.4(9)
C84 F84F F84B 53.0(3)
F85F F85A C85 58.3(4)
F85F F85A F85E 106.8(5)
C85 F85A F85E 54.9(3)
F85F F85B F85D 119.8(6)
F85F F85B C85 59.9(4)
F85D F85B C85 64.9(4)
F85E F85C C85 69.1(5)
F85E F85C F85D 130.7(6)
C85 F85C F85D 63.3(4)
F85B F85D F85C 109.9(5)
F85B F85D C85 59.2(3)
F85C F85D C85 57.1(3)
F85C F85E C85 67.0(4)
F85C F85E F85A 118.5(6)
C85 F85E F85A 57.3(4)
F85B F85F F85A 133.1(7)
F85B F85F C85 66.4(4)
F85A F85F C85 69.0(5)

loop_
_geom_bond_atom_site_label_1
_geom_bond_atom_site_label_2
_geom_bond_distance
C1 C2 1.508(4)
C1 C6 1.534(4)
C1 C9 1.544(4)
C1 C73 1.549(4)
C2 C3 1.388(4)
C2 C12 1.437(4)
C3 C15 1.414(4)
C3 C4 1.549(4)
C4 C5 1.525(4)
C4 C17 1.533(4)
C4 C74 1.566(4)
C5 C6 1.387(4)
C5 C20 1.404(4)
C6 C7 1.396(4)
C7 C22 1.379(4)
C7 C8 1.464(4)
C8 C9 1.337(4)
C8 C25 1.494(4)
C9 C10 1.514(4)
C10 C11 1.526(4)
C10 C27 1.537(4)
C10 C72 1.548(4)
C11 C29 1.388(4)
C11 C12 1.435(4)
C12 C13 1.402(4)
C13 C14 1.410(4)
C13 C31 1.438(4)
C14 C15 1.371(4)
C14 C33 1.542(4)
C15 C16 1.522(4)
C16 C35 1.504(4)
C16 C17 1.545(4)
C16 C86 1.552(4)
C17 C18 1.329(4)
C18 C37 1.525(4)
C18 C19 1.540(4)
C19 C20 1.520(4)
C19 C39 1.542(4)
C19 C75 1.556(4)
C20 C21 1.404(4)
C21 C22 1.395(4)
C21 C41 1.537(4)
C22 C23 1.528(4)
C23 C24 1.507(4)
C23 C42 1.542(4)
C23 C82 1.566(4)
C24 C45 1.337(4)
C24 C25 1.546(4)
C25 C26 1.530(4)
C25 C71 1.533(4)
C26 C27 1.372(4)
C26 C46 1.413(4)
C27 C28 1.430(4)
C28 C48 1.376(4)
C28 C29 1.458(4)
C29 C30 1.434(4)
C30 C31 1.395(4)
C30 C50 1.427(4)
C31 C32 1.408(4)
C32 C52 1.367(4)
C32 C33 1.539(4)
C33 C34 1.565(4)
C33 C88 1.568(4)
C34 C54 1.543(4)
C34 C35 1.545(4)
C34 C87 1.576(4)
C35 C36 1.339(4)
C36 C55 1.464(4)
C36 C37 1.499(4)
C37 C38 1.525(4)
C37 C85 1.557(4)
C38 C57 1.387(4)
C38 C39 1.395(4)
C39 C40 1.396(4)
C40 C59 1.409(4)
C40 C41 1.522(4)
C41 C42 1.533(4)
C41 C76 1.554(4)
C42 C43 1.331(4)
C43 C44 1.529(4)
C43 C60 1.532(4)
C44 C45 1.507(4)
C44 C62 1.524(4)
C44 C81 1.540(4)
C45 C46 1.463(4)
C46 C47 1.378(4)
C47 C48 1.412(4)
C47 C63 1.458(4)
C48 C49 1.538(4)
C49 C50 1.521(4)
C49 C80 1.538(4)
C49 C64 1.541(4)
C50 C51 1.387(4)
C51 C52 1.423(4)
C51 C66 1.542(4)
C52 C53 1.520(4)
C53 C54 1.506(4)
C53 C67 1.550(4)
C53 C83 1.555(4)
C54 C55 1.340(4)
C55 C56 1.494(4)
C56 C57 1.526(4)
C56 C68 1.535(4)
C56 C84 1.544(4)
C57 C58 1.395(4)
C58 C59 1.397(4)
C58 C69 1.544(4)
C59 C60 1.523(4)
C60 C61 1.547(4)
C60 C77 1.560(4)
C61 C62 1.385(4)
C61 C70 1.394(4)
C62 C63 1.388(4)
C63 C64 1.394(4)
C64 C65 1.398(4)
C65 C70 1.410(4)
C65 C66 1.523(4)
C66 C67 1.543(4)
C66 C79 1.562(4)
C67 C68 1.321(4)
C68 C69 1.531(4)
C69 C70 1.520(4)
C69 C78 1.552(4)
C71 F71A 1.329(3)
C71 F71B 1.330(4)
C71 F71C 1.339(4)
C72 F72B 1.323(3)
C72 F72A 1.335(3)
C72 F72C 1.337(3)
C73 F73A 1.318(3)
C73 F73B 1.323(3)
C73 F73C 1.340(3)
C74 F74B 1.323(3)
C74 F74A 1.331(3)
C74 F74C 1.332(4)
C75 F75C 1.329(3)
C75 F75B 1.329(3)
C75 F75A 1.332(4)
C76 F76B 1.326(3)
C76 F76C 1.329(3)
C76 F76A 1.333(3)
C77 F77A 1.327(4)
C77 F77B 1.330(3)
C77 F77C 1.336(4)
C78 F78C 1.302(4)
C78 F78A 1.308(4)
C78 F78B 1.310(4)
C79 F79C 1.329(3)
C79 F79B 1.330(4)
C79 F79A 1.343(4)
C80 F80B 1.329(3)
C80 F80A 1.330(3)
C80 F80C 1.335(3)
C81 F81B 1.327(3)
C81 F81C 1.328(4)
C81 F81A 1.335(3)
C82 F82C 1.324(4)
C82 F82A 1.325(3)
C82 F82B 1.327(3)
C83 F83C 1.314(4)
C83 F83A 1.327(4)
C83 F83B 1.341(4)
C84 F84D 1.291(7)
C84 F84A 1.297(4)
C84 F84C 1.312(5)
C84 F84F 1.321(8)
C84 F84B 1.354(5)
C84 F84E 1.393(7)
C85 F85F 1.244(7)
C85 F85C 1.307(4)
C85 F85B 1.318(5)
C85 F85E 1.327(7)
C85 F85A 1.365(5)
C85 F85D 1.390(7)
C86 F86B 1.307(4)
C86 F86C 1.322(4)
C86 F86A 1.331(4)
C87 F87B 1.323(4)
C87 F87A 1.325(4)
C87 F87C 1.334(4)
C88 F88B 1.311(4)
C88 F88C 1.324(4)
C88 F88A 1.340(3)
F84A F84F 0.741(7)
F84A F84E 1.583(8)
F84B F84D 0.909(7)
F84B F84F 1.644(9)
F84C F84E 0.978(7)
F84C F84D 1.470(9)
F85A F85F 1.163(11)
F85A F85E 1.501(9)
F85B F85F 1.161(10)
F85B F85D 1.272(8)
F85C F85E 0.984(8)
F85C F85D 1.342(8)
